data_4315523
loop_
_publ_author_name
'Davide Lionetti'
'Andrew J. Medvecz'
'Vesela Ugrinova'
'Mauricio Quiroz-Guzman'
'Bruce C. Noll'
'Seth N. Brown'

_publ_section_title
;
 Redox-Active Tripodal Aminetris(aryloxide) Complexes of Titanium(IV)
;
_journal_name_full 'Inorganic Chemistry'
_journal_page_first 4687
_journal_page_last 4697
_journal_paper_doi 10.1021/ic100347h
_journal_volume 49
_journal_year 2010
_chemical_formula_moiety 'C36 H48 Cl N O6 Ti, C6 H6'
_chemical_formula_sum 'C42 H54 Cl N O6 Ti'
_chemical_formula_weight 752.21
_chemical_name_common '[N(CH2C6H2-3-tBu-5-OMe-2-O)3]TiCl . C6H6'
_chemical_name_systematic
;
 [Nitrilotris(4-methoxy-6-tert-butyl-o-cresolato)] 
chlorotitanium(IV) benzene solvate
;
_space_group_IT_number 19
_symmetry_cell_setting orthorhombic
_symmetry_space_group_name_Hall 'P 2ac 2ab'
_symmetry_space_group_name_H-M 'P 21 21 21'
_atom_sites_solution_hydrogens difmap
_atom_sites_solution_primary heavy
_atom_sites_solution_secondary difmap
_audit_creation_method SHELXL-97
_cell_angle_alpha 90.00
_cell_angle_beta 90.00
_cell_angle_gamma 90.00
_cell_formula_units_Z 4
_cell_length_a 8.9631(4)
_cell_length_b 16.7443(6)
_cell_length_c 26.4720(10)
_cell_measurement_reflns_used 9834
_cell_measurement_temperature 100(2)
_cell_measurement_theta_max 28.23
_cell_measurement_theta_min 2.40
_cell_volume 3972.9(3)
_computing_cell_refinement 'APEX2/SAINT (Bruker, 2004)'
_computing_data_collection 'APEX2 (Bruker, 2004)'
_computing_data_reduction 'SAINT/XPREP (Bruker, 2004; Sheldrick, 2008)'
_computing_molecular_graphics 'XP (Sheldrick, 2008)'
_computing_publication_material 'XCIF (Sheldrick, 2008)'
_computing_structure_refinement 'XL (Sheldrick, 2008)'
_computing_structure_solution 'XS (Sheldrick, 2008)'
_diffrn_ambient_temperature 100(2)
_diffrn_detector_area_resol_mean 8.33
_diffrn_measured_fraction_theta_full 0.995
_diffrn_measured_fraction_theta_max 0.995
_diffrn_measurement_device_type 'Bruker APEX-II CCD'
_diffrn_measurement_method '\f and \w scans'
_diffrn_radiation_monochromator graphite
_diffrn_radiation_source 'fine-focus sealed tube'
_diffrn_radiation_type MoK\a
_diffrn_radiation_wavelength 0.71073
_diffrn_reflns_av_R_equivalents 0.0256
_diffrn_reflns_av_sigmaI/netI 0.0276
_diffrn_reflns_limit_h_max 8
_diffrn_reflns_limit_h_min -11
_diffrn_reflns_limit_k_max 22
_diffrn_reflns_limit_k_min -22
_diffrn_reflns_limit_l_max 30
_diffrn_reflns_limit_l_min -35
_diffrn_reflns_number 47204
_diffrn_reflns_theta_full 28.29
_diffrn_reflns_theta_max 28.29
_diffrn_reflns_theta_min 1.44
_exptl_absorpt_coefficient_mu 0.329
_exptl_absorpt_correction_T_max 0.8963
_exptl_absorpt_correction_T_min 0.8245
_exptl_absorpt_correction_type multi-scan
_exptl_absorpt_process_details
;
 Blessing, R. H. (1995) Acta Cryst. A51, 33-38.

 Sheldrick, G. M. (2004) SADABS, University of G\"ottingen, Germany.
;
_exptl_crystal_colour red-orange
_exptl_crystal_density_diffrn 1.258
_exptl_crystal_density_method 'not measured'
_exptl_crystal_description plate
_exptl_crystal_F_000 1600
_exptl_crystal_recrystallization_method
;
 Crystals were grown by slow evaporation from benzene.
;
_exptl_crystal_size_max 0.61
_exptl_crystal_size_mid 0.35
_exptl_crystal_size_min 0.34
_refine_diff_density_max 0.276
_refine_diff_density_min -0.212
_refine_diff_density_rms 0.040
_refine_ls_abs_structure_details 'Flack H D (1983), Acta Cryst. A39, 876-881'
_refine_ls_abs_structure_Flack 0.007(11)
_refine_ls_extinction_method none
_refine_ls_goodness_of_fit_ref 1.022
_refine_ls_hydrogen_treatment refall
_refine_ls_matrix_type full
_refine_ls_number_parameters 676
_refine_ls_number_reflns 9703
_refine_ls_number_restraints 0
_refine_ls_restrained_S_all 1.022
_refine_ls_R_factor_all 0.0307
_refine_ls_R_factor_gt 0.0272
_refine_ls_shift/su_max 0.002
_refine_ls_shift/su_mean 0.000
_refine_ls_structure_factor_coef Fsqd
_refine_ls_weighting_details 'calc w=1/[\s^2^(Fo^2^)+(0.0445P)^2^+0.1774P] where P=(Fo^2^+2Fc^2^)/3'
_refine_ls_weighting_scheme calc
_refine_ls_wR_factor_gt 0.0666
_refine_ls_wR_factor_ref 0.0683
_reflns_number_gt 9091
_reflns_number_total 9703
_reflns_threshold_expression >2sigma(I)
_cod_data_source_file ic100347h_si_002_3.cif
_cod_data_source_block omecl
_cod_depositor_comments
;
The following automatic conversions were performed:

'_symmetry_cell_setting' value 'Orthorhombic' changed to
'orthorhombic' according to the built-in table from CIF Core
dictionary named 'cif_core.dic' version 2.4.1 from 2010-06-29.

Automatic conversion script
Id: cif_fix_values 1646 2011-03-28 12:23:43Z adriana 
;
_cod_database_code 4315523

loop_
_symmetry_equiv_pos_as_xyz
'x, y, z'
'-x+1/2, -y, z+1/2'
'-x, y+1/2, -z+1/2'
'x+1/2, -y+1/2, -z'

loop_
_atom_site_label
_atom_site_type_symbol
_atom_site_fract_x
_atom_site_fract_y
_atom_site_fract_z
_atom_site_U_iso_or_equiv
_atom_site_adp_type
_atom_site_occupancy
_atom_site_symmetry_multiplicity
_atom_site_calc_flag
_atom_site_refinement_flags
_atom_site_disorder_assembly
_atom_site_disorder_group
Ti Ti -0.92654(3) 0.027501(13) -0.926004(9) 0.01189(6) Uani 1 1 d . . .
Cl Cl -0.67694(4) 0.05448(2) -0.939897(14) 0.02101(8) Uani 1 1 d . . .
N N -1.16972(13) -0.00057(6) -0.90958(4) 0.0124(2) Uani 1 1 d . . .
O1 O -0.96697(10) -0.02091(6) -0.98573(4) 0.01613(19) Uani 1 1 d . . .
O2 O -0.89585(10) -0.03720(5) -0.87210(3) 0.0162(2) Uani 1 1 d . . .
O3 O -0.98999(11) 0.12819(5) -0.91496(4) 0.0159(2) Uani 1 1 d . . .
O11 O -1.42288(12) -0.17750(6) -1.08370(4) 0.0208(2) Uani 1 1 d . . .
O21 O -1.16629(12) -0.21255(6) -0.72278(4) 0.0241(2) Uani 1 1 d . . .
O31 O -1.48760(11) 0.30858(5) -0.87242(4) 0.0183(2) Uani 1 1 d . . .
C10 C -1.25777(16) 0.01182(7) -0.95715(5) 0.0127(3) Uani 1 1 d . . .
H10A H -1.2359(17) 0.0630(9) -0.9674(6) 0.010(4) Uiso 1 1 d . . .
H10B H -1.3598(19) 0.0070(8) -0.9500(6) 0.010(4) Uiso 1 1 d . . .
C11 C -1.22285(15) -0.04782(7) -0.99800(5) 0.0138(3) Uani 1 1 d . . .
C12 C -1.07376(16) -0.06268(7) -1.01139(5) 0.0140(2) Uani 1 1 d . . .
C13 C -1.03600(16) -0.11996(8) -1.04800(5) 0.0155(3) Uani 1 1 d . . .
C14 C -1.15466(16) -0.15834(7) -1.07261(5) 0.0168(3) Uani 1 1 d . . .
H14 H -1.1385(18) -0.1994(10) -1.0987(6) 0.020(4) Uiso 1 1 d . . .
C15 C -1.30243(16) -0.14208(8) -1.06081(5) 0.0166(3) Uani 1 1 d . . .
C16 C -1.33735(17) -0.08754(8) -1.02268(5) 0.0159(3) Uani 1 1 d . . .
H16 H -1.4445(19) -0.0784(9) -1.0124(6) 0.018(4) Uiso 1 1 d . . .
C17 C -1.39159(19) -0.23637(9) -1.12130(6) 0.0225(3) Uani 1 1 d . . .
H17C H -1.3443(19) -0.2800(11) -1.1072(7) 0.023(4) Uiso 1 1 d . . .
H17B H -1.331(2) -0.2153(10) -1.1479(7) 0.023(4) Uiso 1 1 d . . .
H17A H -1.481(2) -0.2494(11) -1.1343(7) 0.033(5) Uiso 1 1 d . . .
C18 C -0.87229(16) -0.14156(8) -1.05966(5) 0.0174(3) Uani 1 1 d . . .
C20 C -1.18656(16) -0.08539(7) -0.89209(5) 0.0131(3) Uani 1 1 d . . .
H20B H -1.1434(17) -0.1184(9) -0.9180(6) 0.011(4) Uiso 1 1 d . . .
H20A H -1.295(2) -0.0977(9) -0.8909(6) 0.018(4) Uiso 1 1 d . . .
C21 C -1.11180(15) -0.10201(7) -0.84211(5) 0.0129(3) Uani 1 1 d . . .
C22 C -0.96479(15) -0.07794(7) -0.83418(5) 0.0144(3) Uani 1 1 d . . .
C23 C -0.88596(15) -0.09625(7) -0.78959(5) 0.0153(3) Uani 1 1 d . . .
C24 C -0.96232(16) -0.14104(8) -0.75366(5) 0.0180(3) Uani 1 1 d . . .
H24 H -0.915(2) -0.1545(11) -0.7224(7) 0.035(5) Uiso 1 1 d . . .
C25 C -1.10908(16) -0.16701(8) -0.76119(5) 0.0178(3) Uani 1 1 d . . .
C26 C -1.18443(16) -0.14733(8) -0.80515(5) 0.0148(3) Uani 1 1 d . . .
H26 H -1.2810(19) -0.1638(9) -0.8121(6) 0.013(4) Uiso 1 1 d . . .
C27 C -1.30950(19) -0.24692(10) -0.73040(6) 0.0255(3) Uani 1 1 d . . .
H27B H -1.326(2) -0.2786(11) -0.7009(7) 0.031(5) Uiso 1 1 d . . .
H27A H -1.310(2) -0.2804(11) -0.7608(7) 0.031(5) Uiso 1 1 d . . .
H27C H -1.381(2) -0.2056(11) -0.7338(7) 0.027(5) Uiso 1 1 d . . .
C28 C -0.72277(16) -0.07068(8) -0.78223(6) 0.0186(3) Uani 1 1 d . . .
C30 C -1.23190(16) 0.05319(7) -0.86953(5) 0.0134(3) Uani 1 1 d . . .
H30B H -1.3373(18) 0.0363(8) -0.8618(6) 0.010(3) Uiso 1 1 d . . .
H30A H -1.1693(18) 0.0476(9) -0.8392(6) 0.014(4) Uiso 1 1 d . . .
C31 C -1.23560(15) 0.14058(7) -0.88363(5) 0.0130(3) Uani 1 1 d . . .
C32 C -1.10836(15) 0.17651(7) -0.90412(5) 0.0130(3) Uani 1 1 d . . .
C33 C -1.10206(15) 0.25932(7) -0.91377(5) 0.0127(3) Uani 1 1 d . . .
C34 C -1.23009(16) 0.30343(7) -0.90237(5) 0.0143(3) Uani 1 1 d . . .
H34 H -1.2247(18) 0.3594(10) -0.9077(6) 0.017(4) Uiso 1 1 d . . .
C35 C -1.35841(15) 0.26804(8) -0.88324(5) 0.0136(3) Uani 1 1 d . . .
C36 C -1.36125(16) 0.18594(8) -0.87391(5) 0.0134(3) Uani 1 1 d . . .
H36 H -1.4437(19) 0.1626(9) -0.8621(6) 0.017(4) Uiso 1 1 d . . .
C37 C -1.49816(18) 0.38906(8) -0.89024(6) 0.0202(3) Uani 1 1 d . . .
H37C H -1.4856(19) 0.3897(10) -0.9271(7) 0.022(4) Uiso 1 1 d . . .
H37B H -1.599(2) 0.4081(11) -0.8810(7) 0.035(5) Uiso 1 1 d . . .
H37A H -1.4253(19) 0.4218(9) -0.8740(6) 0.014(4) Uiso 1 1 d . . .
C38 C -0.96409(15) 0.29815(7) -0.93767(5) 0.0151(3) Uani 1 1 d . . .
C41 C -0.6660(2) -0.42876(12) -0.80127(8) 0.0416(5) Uani 1 1 d . . .
H41 H -0.580(3) -0.4461(13) -0.8156(8) 0.048(6) Uiso 1 1 d . . .
C42 C -0.7994(3) -0.46361(12) -0.81694(8) 0.0447(5) Uani 1 1 d . . .
H42 H -0.797(3) -0.5053(15) -0.8429(10) 0.064(7) Uiso 1 1 d . . .
C43 C -0.9320(3) -0.43764(12) -0.79706(9) 0.0475(5) Uani 1 1 d . . .
H43 H -1.020(3) -0.4600(14) -0.8083(9) 0.054(7) Uiso 1 1 d . . .
C44 C -0.9342(3) -0.37595(11) -0.76152(8) 0.0401(4) Uani 1 1 d . . .
H44 H -1.034(3) -0.3584(13) -0.7505(8) 0.049(6) Uiso 1 1 d . . .
C45 C -0.8037(2) -0.34202(11) -0.74651(7) 0.0376(4) Uani 1 1 d . . .
H45 H -0.810(2) -0.3007(13) -0.7210(8) 0.047(6) Uiso 1 1 d . . .
C46 C -0.6698(2) -0.36808(12) -0.76592(8) 0.0429(5) Uani 1 1 d . . .
H46 H -0.590(3) -0.3390(16) -0.7529(11) 0.084(9) Uiso 1 1 d . . .
C181 C -0.78438(18) -0.06856(9) -1.07846(7) 0.0229(3) Uani 1 1 d . . .
H18A H -0.676(2) -0.0825(11) -1.0850(7) 0.031(5) Uiso 1 1 d . . .
H18C H -0.790(2) -0.0228(11) -1.0524(7) 0.032(5) Uiso 1 1 d . . .
H18B H -0.828(2) -0.0508(12) -1.1093(8) 0.041(5) Uiso 1 1 d . . .
C182 C -0.8611(2) -0.20650(10) -1.10049(7) 0.0273(3) Uani 1 1 d . . .
H18E H -0.7536(19) -0.2160(10) -1.1052(6) 0.018(4) Uiso 1 1 d . . .
H18D H -0.905(2) -0.1876(12) -1.1336(8) 0.036(5) Uiso 1 1 d . . .
H18F H -0.915(2) -0.2574(12) -1.0887(8) 0.044(6) Uiso 1 1 d . . .
C183 C -0.79800(19) -0.17479(10) -1.01152(6) 0.0247(3) Uani 1 1 d . . .
H18I H -0.795(2) -0.1373(13) -0.9859(8) 0.047(6) Uiso 1 1 d . . .
H18H H -0.696(2) -0.1926(11) -1.0187(7) 0.031(5) Uiso 1 1 d . . .
H18G H -0.853(2) -0.2174(12) -0.9978(7) 0.038(5) Uiso 1 1 d . . .
C281 C -0.70688(19) 0.02103(9) -0.78552(7) 0.0247(3) Uani 1 1 d . . .
H28A H -0.739(2) 0.0410(10) -0.8170(7) 0.030(5) Uiso 1 1 d . . .
H28C H -0.761(2) 0.0458(11) -0.7573(7) 0.032(5) Uiso 1 1 d . . .
H28B H -0.601(2) 0.0354(11) -0.7822(7) 0.030(5) Uiso 1 1 d . . .
C282 C -0.62398(18) -0.10960(10) -0.82270(7) 0.0249(3) Uani 1 1 d . . .
H28F H -0.517(2) -0.0954(10) -0.8181(7) 0.027(5) Uiso 1 1 d . . .
H28E H -0.653(2) -0.0944(10) -0.8560(7) 0.023(4) Uiso 1 1 d . . .
H28D H -0.6348(19) -0.1687(10) -0.8226(7) 0.025(5) Uiso 1 1 d . . .
C283 C -0.6638(2) -0.09600(11) -0.73030(7) 0.0285(4) Uani 1 1 d . . .
H28H H -0.665(2) -0.1561(11) -0.7268(7) 0.030(5) Uiso 1 1 d . . .
H28G H -0.722(2) -0.0720(12) -0.7035(8) 0.038(5) Uiso 1 1 d . . .
H28I H -0.555(2) -0.0776(10) -0.7270(7) 0.027(5) Uiso 1 1 d . . .
C381 C -0.97701(18) 0.38995(8) -0.93774(6) 0.0196(3) Uani 1 1 d . . .
H38A H -1.056(2) 0.4089(10) -0.9581(7) 0.025(4) Uiso 1 1 d . . .
H38C H -0.890(2) 0.4098(11) -0.9535(7) 0.036(5) Uiso 1 1 d . . .
H38B H -0.991(2) 0.4119(11) -0.9017(7) 0.030(5) Uiso 1 1 d . . .
C382 C -0.95107(19) 0.26958(9) -0.99265(6) 0.0206(3) Uani 1 1 d . . .
H38F H -0.9322(18) 0.2109(10) -0.9922(6) 0.017(4) Uiso 1 1 d . . .
H38E H -1.039(2) 0.2829(10) -1.0092(7) 0.026(5) Uiso 1 1 d . . .
H38D H -0.864(2) 0.2953(10) -1.0092(7) 0.026(5) Uiso 1 1 d . . .
C383 C -0.82121(18) 0.27727(9) -0.90868(6) 0.0200(3) Uani 1 1 d . . .
H38H H -0.7406(19) 0.3028(10) -0.9247(6) 0.019(4) Uiso 1 1 d . . .
H38G H -0.7977(19) 0.2222(10) -0.9067(6) 0.021(4) Uiso 1 1 d . . .
H38I H -0.828(2) 0.2952(11) -0.8758(7) 0.027(5) Uiso 1 1 d . . .

loop_
_atom_site_aniso_label
_atom_site_aniso_U_11
_atom_site_aniso_U_22
_atom_site_aniso_U_33
_atom_site_aniso_U_23
_atom_site_aniso_U_13
_atom_site_aniso_U_12
Ti 0.00933(11) 0.01273(9) 0.01361(11) 0.00050(8) 0.00071(9) 0.00031(9)
Cl 0.01093(16) 0.02483(15) 0.02726(19) 0.00221(13) 0.00358(14) -0.00162(13)
N 0.0128(6) 0.0115(4) 0.0130(5) -0.0007(4) -0.0006(5) 0.0011(4)
O1 0.0118(5) 0.0191(4) 0.0174(5) -0.0024(4) 0.0012(4) -0.0004(4)
O2 0.0110(5) 0.0186(4) 0.0188(5) 0.0045(4) -0.0008(4) -0.0007(4)
O3 0.0115(5) 0.0136(4) 0.0227(5) 0.0001(3) 0.0022(4) -0.0003(4)
O11 0.0188(5) 0.0218(4) 0.0220(5) -0.0081(4) -0.0009(4) -0.0020(4)
O21 0.0222(6) 0.0316(5) 0.0185(5) 0.0074(4) 0.0010(4) -0.0053(5)
O31 0.0134(5) 0.0146(4) 0.0268(5) -0.0005(4) 0.0014(4) 0.0024(4)
C10 0.0103(7) 0.0134(6) 0.0146(6) -0.0013(4) -0.0016(5) 0.0026(5)
C11 0.0159(7) 0.0133(5) 0.0124(6) 0.0015(5) -0.0008(5) 0.0023(5)
C12 0.0140(6) 0.0139(5) 0.0140(6) 0.0020(4) -0.0014(5) -0.0003(5)
C13 0.0164(7) 0.0149(5) 0.0153(7) 0.0017(5) 0.0010(5) 0.0023(5)
C14 0.0207(7) 0.0145(5) 0.0152(6) -0.0008(5) 0.0019(6) 0.0020(5)
C15 0.0172(7) 0.0148(6) 0.0178(7) -0.0001(5) -0.0026(5) -0.0015(5)
C16 0.0144(7) 0.0162(6) 0.0171(7) 0.0013(5) 0.0001(6) 0.0021(5)
C17 0.0227(9) 0.0226(7) 0.0221(8) -0.0088(6) -0.0020(7) -0.0035(6)
C18 0.0167(7) 0.0177(6) 0.0179(7) -0.0011(5) 0.0025(5) 0.0043(5)
C20 0.0115(7) 0.0123(5) 0.0157(7) 0.0009(5) -0.0003(5) -0.0006(5)
C21 0.0130(7) 0.0117(5) 0.0141(6) -0.0009(5) 0.0008(5) 0.0024(5)
C22 0.0140(7) 0.0124(5) 0.0167(7) 0.0004(5) 0.0007(5) 0.0008(5)
C23 0.0139(7) 0.0135(5) 0.0187(7) -0.0002(5) -0.0003(5) 0.0008(5)
C24 0.0189(7) 0.0194(6) 0.0159(7) 0.0015(5) -0.0022(6) 0.0014(5)
C25 0.0202(7) 0.0173(6) 0.0159(7) 0.0024(5) 0.0045(6) 0.0019(5)
C26 0.0116(7) 0.0149(6) 0.0180(7) -0.0005(5) 0.0016(5) 0.0008(5)
C27 0.0223(8) 0.0294(8) 0.0249(9) 0.0076(6) 0.0050(7) -0.0040(7)
C28 0.0126(7) 0.0210(6) 0.0223(7) 0.0015(5) -0.0041(6) -0.0007(5)
C30 0.0137(7) 0.0131(5) 0.0133(6) -0.0004(5) 0.0026(5) 0.0000(5)
C31 0.0154(7) 0.0135(5) 0.0102(6) -0.0013(4) -0.0014(5) -0.0006(5)
C32 0.0117(7) 0.0153(5) 0.0119(6) -0.0021(5) -0.0009(5) 0.0007(5)
C33 0.0136(7) 0.0150(5) 0.0095(6) -0.0011(4) -0.0010(5) -0.0018(5)
C34 0.0161(7) 0.0125(6) 0.0143(6) 0.0007(5) -0.0028(5) -0.0013(5)
C35 0.0121(7) 0.0163(6) 0.0123(6) -0.0039(5) -0.0021(5) 0.0015(5)
C36 0.0116(6) 0.0159(6) 0.0126(6) -0.0005(5) 0.0002(5) -0.0016(5)
C37 0.0180(8) 0.0140(6) 0.0286(9) -0.0024(5) -0.0037(6) 0.0014(6)
C38 0.0145(7) 0.0148(5) 0.0159(7) 0.0003(5) 0.0024(5) -0.0026(5)
C41 0.0325(11) 0.0449(11) 0.0475(12) 0.0078(9) 0.0005(9) 0.0104(9)
C42 0.0475(12) 0.0357(10) 0.0509(12) -0.0090(9) 0.0042(10) 0.0030(9)
C43 0.0359(11) 0.0360(9) 0.0707(15) -0.0071(9) 0.0075(11) -0.0087(9)
C44 0.0424(11) 0.0334(8) 0.0444(11) 0.0057(8) 0.0140(10) 0.0026(9)
C45 0.0586(13) 0.0307(8) 0.0235(9) 0.0078(7) -0.0054(9) 0.0040(9)
C46 0.0376(11) 0.0440(10) 0.0471(12) 0.0125(9) -0.0208(10) -0.0052(9)
C181 0.0204(8) 0.0235(7) 0.0250(8) 0.0040(6) 0.0062(7) 0.0011(6)
C182 0.0208(9) 0.0279(8) 0.0333(9) -0.0101(7) 0.0046(7) 0.0068(6)
C183 0.0213(8) 0.0263(7) 0.0266(8) 0.0052(6) 0.0019(7) 0.0077(6)
C281 0.0193(8) 0.0228(7) 0.0320(9) 0.0003(6) -0.0058(7) -0.0031(6)
C282 0.0139(8) 0.0309(8) 0.0298(9) -0.0004(6) -0.0016(6) 0.0033(6)
C283 0.0216(9) 0.0373(9) 0.0266(9) 0.0056(7) -0.0102(7) -0.0032(7)
C381 0.0198(7) 0.0167(6) 0.0223(8) 0.0012(5) 0.0033(6) -0.0036(5)
C382 0.0230(8) 0.0234(7) 0.0152(7) -0.0020(5) 0.0036(6) -0.0054(6)
C383 0.0159(7) 0.0196(7) 0.0244(8) 0.0012(5) -0.0013(6) -0.0046(6)

loop_
_atom_type_symbol
_atom_type_description
_atom_type_scat_dispersion_real
_atom_type_scat_dispersion_imag
_atom_type_scat_source
C C 0.0033 0.0016 'International Tables Vol C Tables 4.2.6.8 and 6.1.1.4'
H H 0.0000 0.0000 'International Tables Vol C Tables 4.2.6.8 and 6.1.1.4'
N N 0.0061 0.0033 'International Tables Vol C Tables 4.2.6.8 and 6.1.1.4'
O O 0.0106 0.0060 'International Tables Vol C Tables 4.2.6.8 and 6.1.1.4'
Cl Cl 0.1484 0.1585 'International Tables Vol C Tables 4.2.6.8 and 6.1.1.4'
Ti Ti 0.2776 0.4457 'International Tables Vol C Tables 4.2.6.8 and 6.1.1.4'

loop_
_geom_angle_atom_site_label_1
_geom_angle_atom_site_label_2
_geom_angle_atom_site_label_3
_geom_angle
_geom_angle_site_symmetry_1
_geom_angle_site_symmetry_3
_geom_angle_publ_flag
O3 Ti O2 118.62(4) . . ?
O3 Ti O1 119.76(4) . . ?
O2 Ti O1 116.71(4) . . ?
O3 Ti N 81.94(4) . . ?
O2 Ti N 82.61(4) . . ?
O1 Ti N 83.26(4) . . ?
O3 Ti Cl 98.53(3) . . ?
O2 Ti Cl 95.46(3) . . ?
O1 Ti Cl 98.17(3) . . ?
N Ti Cl 177.98(3) . . ?
C10 N C30 108.37(10) . . ?
C10 N C20 109.67(10) . . ?
C30 N C20 108.22(10) . . ?
C10 N Ti 108.39(8) . . ?
C30 N Ti 111.59(8) . . ?
C20 N Ti 110.56(8) . . ?
C12 O1 Ti 143.36(9) . . ?
C22 O2 Ti 144.17(9) . . ?
C32 O3 Ti 146.47(9) . . ?
C15 O11 C17 116.83(12) . . ?
C25 O21 C27 117.25(12) . . ?
C35 O31 C37 116.92(11) . . ?
N C10 C11 113.69(10) . . ?
N C10 H10A 105.3(10) . . ?
C11 C10 H10A 111.2(10) . . ?
N C10 H10B 109.4(9) . . ?
C11 C10 H10B 106.9(9) . . ?
H10A C10 H10B 110.4(13) . . ?
C16 C11 C12 120.02(12) . . ?
C16 C11 C10 120.19(12) . . ?
C12 C11 C10 119.79(12) . . ?
O1 C12 C11 116.76(11) . . ?
O1 C12 C13 121.58(12) . . ?
C11 C12 C13 121.61(12) . . ?
C14 C13 C12 116.77(13) . . ?
C14 C13 C18 121.38(12) . . ?
C12 C13 C18 121.83(12) . . ?
C15 C14 C13 121.93(12) . . ?
C15 C14 H14 115.8(10) . . ?
C13 C14 H14 122.3(10) . . ?
O11 C15 C14 124.49(12) . . ?
O11 C15 C16 115.17(13) . . ?
C14 C15 C16 120.33(13) . . ?
C11 C16 C15 119.23(13) . . ?
C11 C16 H16 120.3(9) . . ?
C15 C16 H16 120.4(9) . . ?
O11 C17 H17C 110.7(11) . . ?
O11 C17 H17B 111.7(10) . . ?
H17C C17 H17B 109.2(15) . . ?
O11 C17 H17A 105.1(12) . . ?
H17C C17 H17A 111.8(16) . . ?
H17B C17 H17A 108.3(16) . . ?
C181 C18 C182 107.56(12) . . ?
C181 C18 C13 111.47(11) . . ?
C182 C18 C13 111.64(12) . . ?
C181 C18 C183 109.46(13) . . ?
C182 C18 C183 107.33(12) . . ?
C13 C18 C183 109.27(12) . . ?
N C20 C21 113.59(11) . . ?
N C20 H20B 106.4(9) . . ?
C21 C20 H20B 109.9(9) . . ?
N C20 H20A 107.6(9) . . ?
C21 C20 H20A 111.7(9) . . ?
H20B C20 H20A 107.2(13) . . ?
C22 C21 C26 119.44(12) . . ?
C22 C21 C20 119.90(12) . . ?
C26 C21 C20 120.44(12) . . ?
O2 C22 C21 117.56(12) . . ?
O2 C22 C23 119.92(12) . . ?
C21 C22 C23 122.49(12) . . ?
C24 C23 C22 116.31(13) . . ?
C24 C23 C28 122.13(12) . . ?
C22 C23 C28 121.52(12) . . ?
C23 C24 C25 122.16(13) . . ?
C23 C24 H24 120.1(12) . . ?
C25 C24 H24 117.8(12) . . ?
O21 C25 C26 124.97(13) . . ?
O21 C25 C24 114.76(13) . . ?
C26 C25 C24 120.26(13) . . ?
C25 C26 C21 119.32(13) . . ?
C25 C26 H26 123.5(10) . . ?
C21 C26 H26 117.2(10) . . ?
O21 C27 H27B 104.5(12) . . ?
O21 C27 H27A 110.7(12) . . ?
H27B C27 H27A 110.6(15) . . ?
O21 C27 H27C 109.2(11) . . ?
H27B C27 H27C 112.2(16) . . ?
H27A C27 H27C 109.6(15) . . ?
C283 C28 C282 108.04(13) . . ?
C283 C28 C23 111.40(12) . . ?
C282 C28 C23 110.02(12) . . ?
C283 C28 C281 107.07(13) . . ?
C282 C28 C281 109.25(13) . . ?
C23 C28 C281 110.96(12) . . ?
N C30 C31 114.54(11) . . ?
N C30 H30B 108.8(8) . . ?
C31 C30 H30B 107.6(8) . . ?
N C30 H30A 107.9(9) . . ?
C31 C30 H30A 107.9(9) . . ?
H30B C30 H30A 110.1(12) . . ?
C36 C31 C32 120.00(11) . . ?
C36 C31 C30 120.27(12) . . ?
C32 C31 C30 119.64(12) . . ?
O3 C32 C31 117.41(11) . . ?
O3 C32 C33 120.90(12) . . ?
C31 C32 C33 121.70(12) . . ?
C34 C33 C32 116.57(12) . . ?
C34 C33 C38 121.81(11) . . ?
C32 C33 C38 121.57(12) . . ?
C35 C34 C33 122.21(12) . . ?
C35 C34 H34 121.2(10) . . ?
C33 C34 H34 116.6(10) . . ?
O31 C35 C34 124.31(11) . . ?
O31 C35 C36 115.75(12) . . ?
C34 C35 C36 119.94(12) . . ?
C31 C36 C35 119.53(13) . . ?
C31 C36 H36 119.9(10) . . ?
C35 C36 H36 120.5(10) . . ?
O31 C37 H37C 109.3(10) . . ?
O31 C37 H37B 106.4(11) . . ?
H37C C37 H37B 110.3(15) . . ?
O31 C37 H37A 110.3(9) . . ?
H37C C37 H37A 111.3(14) . . ?
H37B C37 H37A 109.2(15) . . ?
C383 C38 C33 111.73(11) . . ?
C383 C38 C382 109.85(12) . . ?
C33 C38 C382 108.67(11) . . ?
C383 C38 C381 106.90(12) . . ?
C33 C38 C381 111.26(11) . . ?
C382 C38 C381 108.37(11) . . ?
C46 C41 C42 119.2(2) . . ?
C46 C41 H41 122.6(15) . . ?
C42 C41 H41 118.2(15) . . ?
C43 C42 C41 119.78(19) . . ?
C43 C42 H42 120.9(16) . . ?
C41 C42 H42 119.3(16) . . ?
C42 C43 C44 120.4(2) . . ?
C42 C43 H43 119.3(15) . . ?
C44 C43 H43 120.3(15) . . ?
C45 C44 C43 119.6(2) . . ?
C45 C44 H44 124.7(13) . . ?
C43 C44 H44 115.7(13) . . ?
C44 C45 C46 120.55(18) . . ?
C44 C45 H45 116.7(14) . . ?
C46 C45 H45 122.7(14) . . ?
C45 C46 C41 120.5(2) . . ?
C45 C46 H46 111.6(18) . . ?
C41 C46 H46 127.9(18) . . ?
C18 C181 H18A 111.3(10) . . ?
C18 C181 H18C 110.4(10) . . ?
H18A C181 H18C 109.5(15) . . ?
C18 C181 H18B 108.4(12) . . ?
H18A C181 H18B 108.6(16) . . ?
H18C C181 H18B 108.6(15) . . ?
C18 C182 H18E 105.5(10) . . ?
C18 C182 H18D 111.2(11) . . ?
H18E C182 H18D 108.9(15) . . ?
C18 C182 H18F 110.0(11) . . ?
H18E C182 H18F 111.5(15) . . ?
H18D C182 H18F 109.6(16) . . ?
C18 C183 H18I 112.1(13) . . ?
C18 C183 H18H 110.7(11) . . ?
H18I C183 H18H 108.5(17) . . ?
C18 C183 H18G 111.7(12) . . ?
H18I C183 H18G 104.4(18) . . ?
H18H C183 H18G 109.2(16) . . ?
C28 C281 H28A 112.0(11) . . ?
C28 C281 H28C 109.4(11) . . ?
H28A C281 H28C 111.9(15) . . ?
C28 C281 H28B 109.1(10) . . ?
H28A C281 H28B 106.4(16) . . ?
H28C C281 H28B 107.8(15) . . ?
C28 C282 H28F 111.5(11) . . ?
C28 C282 H28E 111.9(10) . . ?
H28F C282 H28E 108.4(15) . . ?
C28 C282 H28D 111.4(10) . . ?
H28F C282 H28D 109.4(14) . . ?
H28E C282 H28D 104.0(15) . . ?
C28 C283 H28H 110.7(11) . . ?
C28 C283 H28G 111.0(12) . . ?
H28H C283 H28G 110.1(16) . . ?
C28 C283 H28I 108.7(10) . . ?
H28H C283 H28I 107.3(15) . . ?
H28G C283 H28I 108.9(16) . . ?
C38 C381 H38A 113.1(11) . . ?
C38 C381 H38C 106.8(12) . . ?
H38A C381 H38C 104.3(16) . . ?
C38 C381 H38B 111.4(10) . . ?
H38A C381 H38B 108.5(15) . . ?
H38C C381 H38B 112.6(15) . . ?
C38 C382 H38F 108.0(9) . . ?
C38 C382 H38E 108.0(11) . . ?
H38F C382 H38E 112.7(15) . . ?
C38 C382 H38D 110.0(10) . . ?
H38F C382 H38D 107.5(14) . . ?
H38E C382 H38D 110.7(15) . . ?
C38 C383 H38H 108.2(10) . . ?
C38 C383 H38G 115.8(10) . . ?
H38H C383 H38G 107.2(14) . . ?
C38 C383 H38I 109.9(12) . . ?
H38H C383 H38I 109.3(15) . . ?
H38G C383 H38I 106.3(15) . . ?

loop_
_geom_bond_atom_site_label_1
_geom_bond_atom_site_label_2
_geom_bond_distance
_geom_bond_site_symmetry_2
_geom_bond_publ_flag
Ti O3 1.8031(9) . ?
Ti O2 1.8126(9) . ?
Ti O1 1.8132(10) . ?
Ti N 2.2717(12) . ?
Ti Cl 2.3118(4) . ?
N C10 1.5006(18) . ?
N C30 1.4984(16) . ?
N C20 1.5014(16) . ?
O1 C12 1.3664(16) . ?
O2 C22 1.3620(16) . ?
O3 C32 1.3648(16) . ?
O11 C15 1.3728(17) . ?
O11 C17 1.4285(17) . ?
O21 C25 1.3706(16) . ?
O21 C27 1.421(2) . ?
O31 C35 1.3725(16) . ?
O31 C37 1.4309(16) . ?
C10 C11 1.5048(18) . ?
C10 H10A 0.920(15) . ?
C10 H10B 0.937(17) . ?
C11 C16 1.387(2) . ?
C11 C12 1.4047(19) . ?
C12 C13 1.4049(18) . ?
C13 C14 1.403(2) . ?
C13 C18 1.5424(19) . ?
C14 C15 1.388(2) . ?
C14 H14 0.985(16) . ?
C15 C16 1.3967(19) . ?
C16 H16 1.010(17) . ?
C17 H17C 0.924(18) . ?
C17 H17B 0.956(18) . ?
C17 H17A 0.90(2) . ?
C18 C181 1.537(2) . ?
C18 C182 1.536(2) . ?
C18 C183 1.542(2) . ?
C20 C21 1.5091(19) . ?
C20 H20B 0.962(15) . ?
C20 H20A 0.998(18) . ?
C21 C22 1.3938(19) . ?
C21 C26 1.3988(18) . ?
C22 C23 1.4094(19) . ?
C23 C24 1.3913(19) . ?
C23 C28 1.536(2) . ?
C24 C25 1.400(2) . ?
C24 H24 0.956(19) . ?
C25 C26 1.385(2) . ?
C26 H26 0.927(17) . ?
C27 H27B 0.955(19) . ?
C27 H27A 0.980(19) . ?
C27 H27C 0.948(19) . ?
C28 C283 1.533(2) . ?
C28 C282 1.535(2) . ?
C28 C281 1.545(2) . ?
C30 C31 1.5106(17) . ?
C30 H30B 1.007(16) . ?
C30 H30A 0.984(16) . ?
C31 C36 1.3824(19) . ?
C31 C32 1.3989(18) . ?
C32 C33 1.4110(17) . ?
C33 C34 1.3975(19) . ?
C33 C38 1.5337(18) . ?
C34 C35 1.3895(19) . ?
C34 H34 0.949(17) . ?
C35 C36 1.3969(18) . ?
C36 H36 0.892(17) . ?
C37 H37C 0.982(19) . ?
C37 H37B 0.99(2) . ?
C37 H37A 0.955(17) . ?
C38 C383 1.533(2) . ?
C38 C382 1.536(2) . ?
C38 C381 1.5415(17) . ?
C41 C46 1.382(3) . ?
C41 C42 1.393(3) . ?
C41 H41 0.91(2) . ?
C42 C43 1.371(3) . ?
C42 H42 0.98(3) . ?
C43 C44 1.397(3) . ?
C43 H43 0.92(2) . ?
C44 C45 1.360(3) . ?
C44 H44 0.98(2) . ?
C45 C46 1.376(3) . ?
C45 H45 0.97(2) . ?
C46 H46 0.93(3) . ?
C181 H18A 1.01(2) . ?
C181 H18C 1.032(19) . ?
C181 H18B 0.95(2) . ?
C182 H18E 0.985(17) . ?
C182 H18D 1.01(2) . ?
C182 H18F 1.03(2) . ?
C183 H18I 0.92(2) . ?
C183 H18H 0.98(2) . ?
C183 H18G 0.94(2) . ?
C281 H28A 0.942(19) . ?
C281 H28C 0.98(2) . ?
C281 H28B 0.98(2) . ?
C282 H28F 0.992(19) . ?
C282 H28E 0.954(18) . ?
C282 H28D 0.994(17) . ?
C283 H28H 1.010(19) . ?
C283 H28G 0.97(2) . ?
C283 H28I 1.026(19) . ?
C381 H38A 0.942(18) . ?
C381 H38C 0.95(2) . ?
C381 H38B 1.031(19) . ?
C382 H38F 0.998(16) . ?
C382 H38E 0.928(19) . ?
C382 H38D 0.991(19) . ?
C383 H38H 0.940(17) . ?
C383 H38G 0.947(17) . ?
C383 H38I 0.922(19) . ?
